data_4084538
loop_
_publ_author_name
'Sonnenberg, Jessica F.'
'Lough, Alan J.'
'Morris, Robert H.'

_publ_section_title
;
 Synthesis of Iron P-N-P&#x2032; and P-NH-P&#x2032; Asymmetric
 Hydrogenation Catalysts
;
_journal_issue 22
_journal_name_full Organometallics
_journal_page_first 6452
_journal_paper_doi 10.1021/om5008083
_journal_volume 33
_journal_year 2014
_chemical_absolute_configuration ad
_chemical_formula_moiety 'C36 H43 Br Fe N O2 P2, B F4, 2(C4 H8 O)'
_chemical_formula_sum 'C44 H59 B Br F4 Fe N O4 P2'
_chemical_formula_weight 950.43
_chemical_name_systematic
; 
 ? 
;
_space_group_crystal_system triclinic
_space_group_IT_number 1
_space_group_name_Hall 'P 1'
_space_group_name_H-M_alt 'P 1'
_symmetry_space_group_name_Hall 'P 1'
_symmetry_space_group_name_H-M 'P 1'
_atom_sites_solution_hydrogens geom
_audit_creation_method SHELXL-2013
_cell_angle_alpha 91.596(8)
_cell_angle_beta 108.974(7)
_cell_angle_gamma 95.657(7)
_cell_formula_units_Z 2
_cell_length_a 12.668(4)
_cell_length_b 13.157(4)
_cell_length_c 14.033(5)
_cell_measurement_reflns_used 9940
_cell_measurement_temperature 147(2)
_cell_measurement_theta_max 27.53
_cell_measurement_theta_min 2.26
_cell_volume 2196.6(12)
_computing_cell_refinement APEX2
_computing_data_collection 'APEX2 (Bruker, 2007)'
_computing_data_reduction 'SAINT (Bruker, 2007)'
_computing_molecular_graphics 'PLATON (Spek, 2009)'
_computing_publication_material 'SHELXTL (Sheldrick, 2008)'
_computing_structure_refinement 'SHELXL-2013 (Sheldrick, 2013)'
_computing_structure_solution 'SHELXS-97 (Sheldrick, 2008)'
_diffrn_ambient_temperature 147(2)
_diffrn_measured_fraction_theta_full 0.989
_diffrn_measured_fraction_theta_max 0.979
_diffrn_measurement_device_type 'Bruker Kappa APEX-DUO CCD'
_diffrn_measurement_method '\f and \w scans'
_diffrn_radiation_type MoK\a
_diffrn_radiation_wavelength 0.71073
_diffrn_reflns_av_R_equivalents 0.0232
_diffrn_reflns_av_unetI/netI 0.0437
_diffrn_reflns_Laue_measured_fraction_full 0.989
_diffrn_reflns_Laue_measured_fraction_max 0.979
_diffrn_reflns_limit_h_max 16
_diffrn_reflns_limit_h_min -16
_diffrn_reflns_limit_k_max 17
_diffrn_reflns_limit_k_min -17
_diffrn_reflns_limit_l_max 18
_diffrn_reflns_limit_l_min -18
_diffrn_reflns_number 36754
_diffrn_reflns_point_group_measured_fraction_full 0.920
_diffrn_reflns_point_group_measured_fraction_max 0.893
_diffrn_reflns_theta_full 25.242
_diffrn_reflns_theta_max 27.589
_diffrn_reflns_theta_min 1.538
_diffrn_source 'sealed tube with Bruker Triumph monochromator'
_exptl_absorpt_coefficient_mu 1.385
_exptl_absorpt_correction_T_max 0.7456
_exptl_absorpt_correction_T_min 0.6627
_exptl_absorpt_correction_type multi-scan
_exptl_absorpt_process_details 'SADABS (Sheldrick, 1996)'
_exptl_crystal_colour red
_exptl_crystal_density_diffrn 1.437
_exptl_crystal_description block
_exptl_crystal_F_000 988
_exptl_crystal_size_max 0.180
_exptl_crystal_size_mid 0.150
_exptl_crystal_size_min 0.140
_refine_diff_density_max 0.734
_refine_diff_density_min -0.485
_refine_diff_density_rms 0.077
_refine_ls_abs_structure_details
; 
 Flack x determined using 5859 quotients [(I+)-(I-)]/[(I+)+(I-)] 
 (Parsons and Flack (2004), Acta Cryst. A60, s61). 
;
_refine_ls_abs_structure_Flack 0.034(5)
_refine_ls_extinction_method none
_refine_ls_goodness_of_fit_ref 1.060
_refine_ls_hydrogen_treatment constr
_refine_ls_matrix_type full
_refine_ls_number_parameters 1027
_refine_ls_number_reflns 18201
_refine_ls_number_restraints 398
_refine_ls_restrained_S_all 1.083
_refine_ls_R_factor_all 0.0586
_refine_ls_R_factor_gt 0.0441
_refine_ls_shift/su_max 0.000
_refine_ls_shift/su_mean 0.000
_refine_ls_structure_factor_coef Fsqd
_refine_ls_weighting_details 'w=1/[\s^2^(Fo^2^)+(0.0707P)^2^+0.5478P] where P=(Fo^2^+2Fc^2^)/3'
_refine_ls_weighting_scheme calc
_refine_ls_wR_factor_gt 0.1152
_refine_ls_wR_factor_ref 0.1227
_reflns_Friedel_coverage 0.825
_reflns_Friedel_fraction_full 0.851
_reflns_Friedel_fraction_max 0.807
_reflns_number_gt 14716
_reflns_number_total 18201
_reflns_threshold_expression 'I > 2\s(I)'
_cod_data_source_file om5008083_si_002.cif
_cod_data_source_block 1d
_cod_depositor_comments 'Adding full bibliography for 4084538--4084543.cif.'
_cod_database_code 4084538
_shelx_space_group_comment
; 
The symmetry employed for this shelxl refinement is uniquely defined 
by the following loop, which should always be used as a source of 
symmetry information in preference to the above space-group names. 
They are only intended as comments. 
;
_shelx_estimated_absorpt_t_min 0.789
_shelx_estimated_absorpt_t_max 0.830
_shelxl_version_number 2013-4

loop_
_space_group_symop_operation_xyz
'x, y, z'

loop_
_atom_site_label
_atom_site_type_symbol
_atom_site_fract_x
_atom_site_fract_y
_atom_site_fract_z
_atom_site_U_iso_or_equiv
_atom_site_adp_type
_atom_site_occupancy
_atom_site_site_symmetry_order
_atom_site_calc_flag
_atom_site_refinement_flags_posn
_atom_site_refinement_flags_adp
_atom_site_refinement_flags_occupancy
_atom_site_disorder_assembly
_atom_site_disorder_group
Fe1A Fe 0.99964(7) 0.99757(6) 1.00433(6) 0.0234(2) Uani 1 1 d D . . . .
Br1A Br 1.00092(7) 1.18567(6) 1.01430(7) 0.0313(3) Uani 0.774(3) 1 d . . P A 1
Br1C Br 1.0016(3) 0.9687(3) 1.1793(3) 0.0405(10) Uiso 0.226(3) 1 d . . P A 2
C11A C 1.0016(8) 1.0016(7) 1.1310(7) 0.033(2) Uani 0.774(3) 1 d D . P A 1
O1A O 1.0052(6) 1.0052(7) 1.2123(5) 0.0441(17) Uani 0.774(3) 1 d D . P A 1
C11C C 0.9956(17) 1.1306(8) 1.0233(17) 0.023(4) Uiso 0.226(3) 1 d D . P A 2
O1C O 0.979(2) 1.2131(9) 1.026(2) 0.052(8) Uiso 0.226(3) 1 d D . P A 2
P1A P 1.18779(14) 1.00536(12) 1.06436(12) 0.0251(3) Uani 1 1 d . . . . .
P2A P 0.80936(14) 0.96030(12) 0.94287(12) 0.0251(3) Uani 1 1 d . . . . .
O2A O 1.0148(5) 1.0260(4) 0.8021(4) 0.0437(13) Uani 1 1 d . . . . .
N1A N 1.0013(4) 0.8463(4) 0.9892(4) 0.0264(11) Uani 1 1 d . . . . .
C1A C 0.7978(6) 0.8205(5) 0.9205(6) 0.0335(16) Uani 1 1 d . . . . .
H1AA H 0.7521 0.7869 0.9586 0.040 Uiso 1 1 calc R U . . .
H1AB H 0.7593 0.8015 0.8478 0.040 Uiso 1 1 calc R U . . .
C2A C 0.9108(5) 0.7842(5) 0.9527(5) 0.0307(13) Uani 1 1 d . . . . .
H2AA H 0.9164 0.7130 0.9460 0.037 Uiso 1 1 calc R U . . .
C3A C 1.1110(4) 0.8018(4) 1.0069(4) 0.0286(11) Uani 1 1 d . . . . .
H3AA H 1.1278 0.8022 0.9420 0.034 Uiso 1 1 calc R U . . .
C4A C 1.2048(5) 0.8706(4) 1.0849(4) 0.0270(13) Uani 1 1 d . . . . .
H4AA H 1.2783 0.8561 1.0804 0.032 Uiso 1 1 calc R U . . .
H4AB H 1.2039 0.8560 1.1535 0.032 Uiso 1 1 calc R U . . .
C5A C 1.1095(5) 0.6919(4) 1.0388(5) 0.0333(12) Uani 1 1 d . . . . .
C6A C 1.1299(6) 0.6151(5) 0.9817(6) 0.0493(18) Uani 1 1 d . . . . .
H6AA H 1.1451 0.6302 0.9213 0.059 Uiso 1 1 calc R U . . .
C7A C 1.1286(8) 0.5150(6) 1.0115(10) 0.073(3) Uani 1 1 d . . . . .
H7AA H 1.1439 0.4621 0.9721 0.088 Uiso 1 1 calc R U . . .
C8A C 1.1048(8) 0.4929(7) 1.0996(10) 0.073(3) Uani 1 1 d . . . . .
H8AA H 1.1024 0.4246 1.1199 0.087 Uiso 1 1 calc R U . . .
C9A C 1.0853(7) 0.5681(7) 1.1551(8) 0.064(2) Uani 1 1 d . . . . .
H9AA H 1.0702 0.5524 1.2154 0.077 Uiso 1 1 calc R U . . .
C10A C 1.0865(6) 0.6682(5) 1.1276(6) 0.0423(15) Uani 1 1 d . . . . .
H10A H 1.0719 0.7204 1.1682 0.051 Uiso 1 1 calc R U . . .
C12A C 1.0059(5) 1.0113(4) 0.8719(5) 0.0263(13) Uani 1 1 d . . . . .
C21A C 1.2628(6) 1.0480(5) 0.9797(5) 0.0277(14) Uani 1 1 d . . . . .
C22A C 1.2667(7) 1.1510(6) 0.9600(6) 0.0418(17) Uani 1 1 d . . . . .
H22A H 1.2355 1.1970 0.9939 0.050 Uiso 1 1 calc R U . . .
C23A C 1.3165(7) 1.1866(6) 0.8902(6) 0.048(2) Uani 1 1 d . . . . .
H23A H 1.3177 1.2567 0.8757 0.058 Uiso 1 1 calc R U . . .
C24A C 1.3642(7) 1.1205(7) 0.8419(6) 0.048(2) Uani 1 1 d . . . . .
H24A H 1.3986 1.1451 0.7948 0.058 Uiso 1 1 calc R U . . .
C25A C 1.3613(7) 1.0194(7) 0.8626(6) 0.0460(19) Uani 1 1 d . . . . .
H25A H 1.3939 0.9739 0.8295 0.055 Uiso 1 1 calc R U . . .
C26A C 1.3110(6) 0.9825(6) 0.9314(5) 0.0356(16) Uani 1 1 d . . . . .
H26A H 1.3099 0.9122 0.9453 0.043 Uiso 1 1 calc R U . . .
C31A C 1.2727(6) 1.0703(5) 1.1861(5) 0.0334(15) Uani 1 1 d . . . . .
C32A C 1.2344(7) 1.1474(6) 1.2309(6) 0.0456(19) Uani 1 1 d . . . . .
H32A H 1.1641 1.1702 1.1959 0.055 Uiso 1 1 calc R U . . .
C33A C 1.2963(7) 1.1916(6) 1.3251(6) 0.0463(18) Uani 1 1 d . . . . .
H33A H 1.2677 1.2431 1.3552 0.056 Uiso 1 1 calc R U . . .
C34A C 1.3990(7) 1.1612(6) 1.3752(5) 0.0428(18) Uani 1 1 d . . . . .
H34A H 1.4425 1.1921 1.4399 0.051 Uiso 1 1 calc R U . . .
C35A C 1.4391(7) 1.0854(7) 1.3310(6) 0.0488(19) Uani 1 1 d . . . . .
H35A H 1.5101 1.0634 1.3654 0.059 Uiso 1 1 calc R U . . .
C36A C 1.3748(6) 1.0412(6) 1.2358(5) 0.0418(17) Uani 1 1 d . . . . .
H36A H 1.4032 0.9899 1.2052 0.050 Uiso 1 1 calc R U . . .
C41A C 0.7354(5) 1.0000(4) 0.8159(5) 0.0431(18) Uani 1 1 d D . . . .
H41A H 0.7736 0.9670 0.7731 0.052 Uiso 1 1 calc R U . . .
C42A C 0.7543(7) 1.1120(4) 0.7989(5) 0.053(2) Uani 1 1 d D . . . .
H42A H 0.8359 1.1352 0.8243 0.064 Uiso 1 1 calc R U . . .
H42B H 0.7179 1.1520 0.8377 0.064 Uiso 1 1 calc R U . . .
C43A C 0.7073(6) 1.1324(5) 0.6884(5) 0.054(2) Uani 1 1 d D . . . .
H43A H 0.7115 1.2073 0.6820 0.065 Uiso 1 1 calc R U . . .
H43B H 0.7550 1.1048 0.6526 0.065 Uiso 1 1 calc R U . . .
C44A C 0.5878(6) 1.0862(6) 0.6378(5) 0.066(3) Uani 1 1 d D . . . .
H44A H 0.5375 1.1260 0.6612 0.079 Uiso 1 1 calc R U . . .
H44B H 0.5680 1.0917 0.5640 0.079 Uiso 1 1 calc R U . . .
C45A C 0.5676(7) 0.9773(5) 0.6582(6) 0.073(3) Uani 1 1 d D . . . .
H45A H 0.6017 0.9352 0.6189 0.087 Uiso 1 1 calc R U . . .
H45B H 0.4856 0.9561 0.6336 0.087 Uiso 1 1 calc R U . . .
C46A C 0.6143(4) 0.9542(5) 0.7689(5) 0.0433(19) Uani 1 1 d D . . . .
H46A H 0.5684 0.9824 0.8063 0.052 Uiso 1 1 calc R U . . .
H46B H 0.6093 0.8792 0.7745 0.052 Uiso 1 1 calc R U . . .
C51A C 0.7444(9) 0.9781(8) 1.0414(10) 0.029(3) Uiso 0.493(12) 1 d D . P B 1
H51A H 0.7929 0.9446 1.1004 0.035 Uiso 0.493(12) 1 calc R U P B 1
C52A C 0.7532(11) 1.0882(8) 1.0806(11) 0.045(4) Uiso 0.493(12) 1 d D . P B 1
H52A H 0.7044 1.1266 1.0272 0.054 Uiso 0.493(12) 1 calc R U P B 1
H52B H 0.8316 1.1201 1.0966 0.054 Uiso 0.493(12) 1 calc R U P B 1
C53A C 0.7189(11) 1.0955(10) 1.1742(10) 0.068(5) Uiso 0.493(12) 1 d D . P B 1
H53A H 0.7752 1.0671 1.2308 0.082 Uiso 0.493(12) 1 calc R U P B 1
H53B H 0.7183 1.1685 1.1931 0.082 Uiso 0.493(12) 1 calc R U P B 1
C54A C 0.6044(11) 1.0388(9) 1.1590(11) 0.060(4) Uiso 0.493(12) 1 d D . P B 1
H54A H 0.5893 1.0395 1.2239 0.072 Uiso 0.493(12) 1 calc R U P B 1
H54B H 0.5462 1.0740 1.1104 0.072 Uiso 0.493(12) 1 calc R U P B 1
C55A C 0.5974(10) 0.9309(8) 1.1201(9) 0.038(3) Uiso 0.493(12) 1 d D . P B 1
H55A H 0.5202 0.8971 1.1070 0.046 Uiso 0.493(12) 1 calc R U P B 1
H55B H 0.6493 0.8937 1.1724 0.046 Uiso 0.493(12) 1 calc R U P B 1
C56A C 0.6271(9) 0.9235(8) 1.0230(8) 0.035(3) Uiso 0.493(12) 1 d D . P B 1
H56A H 0.6245 0.8508 1.0015 0.042 Uiso 0.493(12) 1 calc R U P B 1
H56B H 0.5717 0.9554 0.9685 0.042 Uiso 0.493(12) 1 calc R U P B 1
C51C C 0.7094(12) 0.9909(7) 1.0110(8) 0.028(3) Uiso 0.507(12) 1 d D . P B 2
H51B H 0.6323 0.9815 0.9599 0.034 Uiso 0.507(12) 1 calc R U P B 2
C52C C 0.7331(9) 1.1025(6) 1.0490(9) 0.020(3) Uiso 0.507(12) 1 d D . P B 2
H52C H 0.8136 1.1175 1.0894 0.024 Uiso 0.507(12) 1 calc R U P B 2
H52D H 0.7180 1.1456 0.9905 0.024 Uiso 0.507(12) 1 calc R U P B 2
C53C C 0.6635(10) 1.1308(7) 1.1127(8) 0.034(3) Uiso 0.507(12) 1 d D . P B 2
H53C H 0.5848 1.1316 1.0685 0.041 Uiso 0.507(12) 1 calc R U P B 2
H53D H 0.6917 1.2008 1.1440 0.041 Uiso 0.507(12) 1 calc R U P B 2
C54C C 0.6657(15) 1.0587(9) 1.1948(9) 0.062(5) Uiso 0.507(12) 1 d D . P B 2
H54C H 0.7417 1.0663 1.2460 0.074 Uiso 0.507(12) 1 calc R U P B 2
H54D H 0.6119 1.0766 1.2286 0.074 Uiso 0.507(12) 1 calc R U P B 2
C55C C 0.6356(15) 0.9506(9) 1.1529(12) 0.068(6) Uiso 0.507(12) 1 d D . P B 2
H55C H 0.5561 0.9415 1.1087 0.081 Uiso 0.507(12) 1 calc R U P B 2
H55D H 0.6427 0.9052 1.2092 0.081 Uiso 0.507(12) 1 calc R U P B 2
C56C C 0.7087(13) 0.9179(8) 1.0925(10) 0.054(5) Uiso 0.507(12) 1 d D . P B 2
H56C H 0.7865 0.9162 1.1386 0.065 Uiso 0.507(12) 1 calc R U P B 2
H56D H 0.6797 0.8480 1.0611 0.065 Uiso 0.507(12) 1 calc R U P B 2
Fe1B Fe 0.32581(7) 0.47639(6) 0.61366(6) 0.0230(2) Uani 1 1 d . . . . .
Br1B Br 0.32408(6) 0.28870(4) 0.61362(5) 0.03481(17) Uani 1 1 d . . . . .
P1B P 0.13655(14) 0.47530(12) 0.56553(12) 0.0260(4) Uani 1 1 d . . . . .
P2B P 0.51631(15) 0.51231(12) 0.67739(12) 0.0262(4) Uani 1 1 d . . . . .
O1B O 0.3159(4) 0.4578(4) 0.8209(4) 0.0424(12) Uani 1 1 d . . . . .
O2B O 0.3178(4) 0.4495(4) 0.4016(3) 0.0376(11) Uani 1 1 d . . . . .
N1B N 0.3284(4) 0.6269(4) 0.6014(4) 0.0261(10) Uani 1 1 d . . . . .
C1B C 0.5244(6) 0.6521(5) 0.6989(6) 0.0321(15) Uani 1 1 d . . . . .
H1BA H 0.5400 0.6699 0.7716 0.039 Uiso 1 1 calc R U . . .
H1BB H 0.5866 0.6860 0.6790 0.039 Uiso 1 1 calc R U . . .
C2B C 0.4181(5) 0.6884(4) 0.6397(5) 0.0282(13) Uani 1 1 d . . . . .
H2BA H 0.4159 0.7593 0.6297 0.034 Uiso 1 1 calc R U . . .
C3B C 0.2218(5) 0.6646(4) 0.5350(4) 0.0314(11) Uani 1 1 d . . . . .
H3BA H 0.2087 0.6374 0.4643 0.038 Uiso 1 1 calc R U . . .
C4B C 0.1284(6) 0.6128(5) 0.5688(5) 0.0335(14) Uani 1 1 d . . . . .
H4BA H 0.0544 0.6277 0.5232 0.040 Uiso 1 1 calc R U . . .
H4BB H 0.1371 0.6388 0.6382 0.040 Uiso 1 1 calc R U . . .
C5B C 0.2226(5) 0.7800(4) 0.5333(5) 0.0314(12) Uani 1 1 d . . . . .
C6B C 0.2345(6) 0.8278(5) 0.4486(6) 0.0457(15) Uani 1 1 d . . . . .
H6BA H 0.2432 0.7878 0.3947 0.055 Uiso 1 1 calc R U . . .
C7B C 0.2338(7) 0.9295(6) 0.4430(6) 0.052(2) Uani 1 1 d . . . . .
H7BA H 0.2419 0.9606 0.3851 0.063 Uiso 1 1 calc R U . . .
C8B C 0.2214(7) 0.9902(6) 0.5205(7) 0.056(2) Uani 1 1 d . . . . .
H8BA H 0.2217 1.0622 0.5166 0.067 Uiso 1 1 calc R U . . .
C9B C 0.2084(8) 0.9430(6) 0.6038(7) 0.059(2) Uani 1 1 d . . . . .
H9BA H 0.1978 0.9830 0.6566 0.071 Uiso 1 1 calc R U . . .
C10B C 0.2108(7) 0.8382(6) 0.6112(6) 0.0511(19) Uani 1 1 d . . . . .
H10B H 0.2044 0.8070 0.6696 0.061 Uiso 1 1 calc R U . . .
C11B C 0.3221(6) 0.4717(5) 0.7429(5) 0.0274(14) Uani 1 1 d . . . . .
C12B C 0.3231(6) 0.4615(5) 0.4829(5) 0.0312(15) Uani 1 1 d . . . . .
C21B C 0.0521(6) 0.4193(5) 0.4402(5) 0.0320(15) Uani 1 1 d . . . . .
C22B C 0.0804(7) 0.3316(6) 0.4041(6) 0.051(2) Uani 1 1 d . . . . .
H22B H 0.1454 0.3023 0.4424 0.061 Uiso 1 1 calc R U . . .
C23B C 0.0116(8) 0.2854(7) 0.3092(7) 0.065(3) Uani 1 1 d . . . . .
H23B H 0.0298 0.2240 0.2843 0.078 Uiso 1 1 calc R U . . .
C24B C -0.0801(7) 0.3277(7) 0.2535(6) 0.051(2) Uani 1 1 d . . . . .
H24B H -0.1244 0.2968 0.1891 0.061 Uiso 1 1 calc R U . . .
C25B C -0.1092(8) 0.4142(7) 0.2891(6) 0.058(2) Uani 1 1 d . . . . .
H25B H -0.1741 0.4427 0.2493 0.070 Uiso 1 1 calc R U . . .
C26B C -0.0456(7) 0.4613(6) 0.3822(6) 0.0503(19) Uani 1 1 d . . . . .
H26B H -0.0672 0.5210 0.4069 0.060 Uiso 1 1 calc R U . . .
C31B C 0.0623(6) 0.4241(5) 0.6487(5) 0.0297(14) Uani 1 1 d . . . . .
C32B C 0.0662(7) 0.3241(6) 0.6725(7) 0.050(2) Uani 1 1 d . . . . .
H32B H 0.1065 0.2811 0.6450 0.060 Uiso 1 1 calc R U . . .
C33B C 0.0107(8) 0.2856(7) 0.7370(8) 0.060(3) Uani 1 1 d . . . . .
H33B H 0.0107 0.2153 0.7508 0.072 Uiso 1 1 calc R U . . .
C34B C -0.0430(7) 0.3460(7) 0.7801(6) 0.047(2) Uani 1 1 d . . . . .
H34B H -0.0782 0.3191 0.8258 0.056 Uiso 1 1 calc R U . . .
C35B C -0.0466(8) 0.4459(7) 0.7580(7) 0.051(2) Uani 1 1 d . . . . .
H35B H -0.0849 0.4885 0.7883 0.062 Uiso 1 1 calc R U . . .
C36B C 0.0050(7) 0.4865(6) 0.6916(6) 0.0452(19) Uani 1 1 d . . . . .
H36B H 0.0012 0.5561 0.6757 0.054 Uiso 1 1 calc R U . . .
C41B C 0.6134(11) 0.4843(6) 0.6101(7) 0.034(3) Uiso 0.595(12) 1 d D . P C 1
H41B H 0.6909 0.4953 0.6605 0.041 Uiso 0.595(12) 1 calc R U P C 1
C42B C 0.5927(11) 0.3727(6) 0.5716(11) 0.031(4) Uiso 0.595(12) 1 d D . P C 1
H42C H 0.6038 0.3288 0.6294 0.037 Uiso 0.595(12) 1 calc R U P C 1
H42D H 0.5140 0.3571 0.5264 0.037 Uiso 0.595(12) 1 calc R U P C 1
C43B C 0.6713(10) 0.3488(7) 0.5148(8) 0.044(3) Uiso 0.595(12) 1 d D . P C 1
H43C H 0.7491 0.3540 0.5626 0.053 Uiso 0.595(12) 1 calc R U P C 1
H43D H 0.6506 0.2776 0.4850 0.053 Uiso 0.595(12) 1 calc R U P C 1
C44B C 0.6667(11) 0.4209(7) 0.4320(7) 0.046(3) Uiso 0.595(12) 1 d D . P C 1
H44C H 0.7230 0.4060 0.4000 0.055 Uiso 0.595(12) 1 calc R U P C 1
H44D H 0.5915 0.4092 0.3796 0.055 Uiso 0.595(12) 1 calc R U P C 1
C45B C 0.6891(10) 0.5302(6) 0.4713(8) 0.042(3) Uiso 0.595(12) 1 d D . P C 1
H45C H 0.6802 0.5746 0.4140 0.050 Uiso 0.595(12) 1 calc R U P C 1
H45D H 0.7679 0.5439 0.5169 0.050 Uiso 0.595(12) 1 calc R U P C 1
C46B C 0.6107(9) 0.5579(6) 0.5284(7) 0.037(3) Uiso 0.595(12) 1 d D . P C 1
H46C H 0.6343 0.6286 0.5592 0.044 Uiso 0.595(12) 1 calc R U P C 1
H46D H 0.5331 0.5551 0.4806 0.044 Uiso 0.595(12) 1 calc R U P C 1
C41D C 0.5814(11) 0.4909(10) 0.5745(13) 0.033(4) Uiso 0.405(12) 1 d D . P C 2
H41C H 0.5283 0.5152 0.5118 0.040 Uiso 0.405(12) 1 calc R U P C 2
C42D C 0.5785(16) 0.3773(9) 0.5534(16) 0.051(10) Uiso 0.405(12) 1 d D . P C 2
H42E H 0.4998 0.3453 0.5339 0.062 Uiso 0.405(12) 1 calc R U P C 2
H42F H 0.6219 0.3474 0.6162 0.062 Uiso 0.405(12) 1 calc R U P C 2
C43D C 0.6258(13) 0.3517(10) 0.4709(14) 0.060(5) Uiso 0.405(12) 1 d D . P C 2
H43E H 0.6315 0.2773 0.4676 0.072 Uiso 0.405(12) 1 calc R U P C 2
H43F H 0.5735 0.3685 0.4052 0.072 Uiso 0.405(12) 1 calc R U P C 2
C44D C 0.7403(12) 0.4092(10) 0.4876(14) 0.059(5) Uiso 0.405(12) 1 d D . P C 2
H44E H 0.7954 0.3858 0.5484 0.071 Uiso 0.405(12) 1 calc R U P C 2
H44F H 0.7649 0.3947 0.4290 0.071 Uiso 0.405(12) 1 calc R U P C 2
C45D C 0.7364(13) 0.5214(9) 0.5009(12) 0.049(5) Uiso 0.405(12) 1 d D . P C 2
H45E H 0.6864 0.5452 0.4374 0.059 Uiso 0.405(12) 1 calc R U P C 2
H45F H 0.8127 0.5573 0.5139 0.059 Uiso 0.405(12) 1 calc R U P C 2
C46D C 0.6945(11) 0.5503(9) 0.5876(10) 0.035(4) Uiso 0.405(12) 1 d D . P C 2
H46E H 0.7495 0.5353 0.6525 0.042 Uiso 0.405(12) 1 calc R U P C 2
H46F H 0.6877 0.6246 0.5893 0.042 Uiso 0.405(12) 1 calc R U P C 2
C51B C 0.5848(6) 0.4748(5) 0.8076(5) 0.0209(18) Uiso 0.731(12) 1 d D . P C 1
H51C H 0.5437 0.5056 0.8491 0.025 Uiso 0.731(12) 1 calc R U P C 1
C52B C 0.5736(7) 0.3608(5) 0.8227(5) 0.036(2) Uiso 0.731(12) 1 d D . P C 1
H52E H 0.6184 0.3256 0.7888 0.044 Uiso 0.731(12) 1 calc R U P C 1
H52F H 0.4940 0.3316 0.7928 0.044 Uiso 0.731(12) 1 calc R U P C 1
C53B C 0.6154(8) 0.3452(7) 0.9354(6) 0.041(3) Uiso 0.731(12) 1 d D . P C 1
H53E H 0.5674 0.3773 0.9680 0.049 Uiso 0.731(12) 1 calc R U P C 1
H53F H 0.6093 0.2710 0.9458 0.049 Uiso 0.731(12) 1 calc R U P C 1
C54B C 0.7363(8) 0.3912(8) 0.9844(7) 0.059(4) Uiso 0.731(12) 1 d D . P C 1
H54E H 0.7596 0.3826 1.0579 0.071 Uiso 0.731(12) 1 calc R U P C 1
H54F H 0.7854 0.3545 0.9565 0.071 Uiso 0.731(12) 1 calc R U P C 1
C55B C 0.7507(8) 0.5025(6) 0.9665(6) 0.047(3) Uiso 0.731(12) 1 d D . P C 1
H55E H 0.8314 0.5288 0.9942 0.057 Uiso 0.731(12) 1 calc R U P C 1
H55F H 0.7101 0.5406 1.0028 0.057 Uiso 0.731(12) 1 calc R U P C 1
C56B C 0.7063(7) 0.5216(8) 0.8542(6) 0.045(4) Uiso 0.731(12) 1 d D . P C 1
H56E H 0.7114 0.5962 0.8457 0.054 Uiso 0.731(12) 1 calc R U P C 1
H56F H 0.7531 0.4912 0.8191 0.054 Uiso 0.731(12) 1 calc R U P C 1
C51D C 0.6175(15) 0.4616(15) 0.7877(11) 0.034(6) Uiso 0.269(12) 1 d D . P C 2
H51D H 0.6510 0.4085 0.7578 0.041 Uiso 0.269(12) 1 calc R U P C 2
C52D C 0.5657(13) 0.4036(18) 0.8567(16) 0.056(8) Uiso 0.269(12) 1 d D . P C 2
H52G H 0.5358 0.4520 0.8940 0.067 Uiso 0.269(12) 1 calc R U P C 2
H52H H 0.5025 0.3534 0.8159 0.067 Uiso 0.269(12) 1 calc R U P C 2
C53D C 0.6537(18) 0.3481(15) 0.9310(17) 0.053(8) Uiso 0.269(12) 1 d D . P C 2
H53G H 0.6195 0.3122 0.9768 0.063 Uiso 0.269(12) 1 calc R U P C 2
H53H H 0.6787 0.2960 0.8934 0.063 Uiso 0.269(12) 1 calc R U P C 2
C54D C 0.754(2) 0.420(2) 0.9929(14) 0.11(2) Uiso 0.269(12) 1 d D . P C 2
H54G H 0.7315 0.4654 1.0388 0.136 Uiso 0.269(12) 1 calc R U P C 2
H54H H 0.8124 0.3804 1.0349 0.136 Uiso 0.269(12) 1 calc R U P C 2
C55D C 0.8023(12) 0.4846(15) 0.9282(14) 0.038(6) Uiso 0.269(12) 1 d D . P C 2
H55G H 0.8410 0.4409 0.8948 0.045 Uiso 0.269(12) 1 calc R U P C 2
H55H H 0.8595 0.5378 0.9721 0.045 Uiso 0.269(12) 1 calc R U P C 2
C56D C 0.7172(17) 0.5369(15) 0.8475(18) 0.057(12) Uiso 0.269(12) 1 d D . P C 2
H56G H 0.6907 0.5924 0.8798 0.068 Uiso 0.269(12) 1 calc R U P C 2
H56H H 0.7538 0.5680 0.8011 0.068 Uiso 0.269(12) 1 calc R U P C 2
F1 F 0.4157(7) 0.7986(6) 0.8366(6) 0.058(3) Uiso 0.527(11) 1 d D . P D 1
F2 F 0.2799(7) 0.6678(6) 0.8171(6) 0.061(2) Uiso 0.527(11) 1 d D . P D 1
F3 F 0.3655(7) 0.7503(5) 0.9702(6) 0.043(2) Uiso 0.527(11) 1 d D . P D 1
F4 F 0.4587(7) 0.6458(5) 0.9027(7) 0.052(2) Uiso 0.527(11) 1 d D . P D 1
B1 B 0.3782(9) 0.7165(8) 0.8816(8) 0.036(3) Uiso 0.527(11) 1 d D . P D 1
F1A F 0.4945(9) 0.8088(7) 0.8906(8) 0.061(3) Uiso 0.473(11) 1 d D . P D 2
F2A F 0.3395(8) 0.6947(8) 0.8373(7) 0.073(3) Uiso 0.473(11) 1 d D . P D 2
F3A F 0.4110(9) 0.7555(7) 1.0023(7) 0.045(2) Uiso 0.473(11) 1 d D . P D 2
F4A F 0.5028(8) 0.6509(7) 0.9429(8) 0.060(3) Uiso 0.473(11) 1 d D . P D 2
B1A B 0.4341(10) 0.7266(8) 0.9173(8) 0.029(3) Uiso 0.473(11) 1 d D . P D 2
F5 F 0.9452(9) 0.8134(7) 0.7560(7) 0.084(3) Uiso 0.525(11) 1 d D . P E 1
F6 F 0.8274(9) 0.6662(6) 0.7269(7) 0.060(3) Uiso 0.525(11) 1 d D . P E 1
F7 F 0.7658(8) 0.8001(7) 0.6521(8) 0.082(3) Uiso 0.525(11) 1 d D . P E 1
F8 F 0.8868(8) 0.7219(6) 0.6002(6) 0.050(2) Uiso 0.525(11) 1 d D . P E 1
B2 B 0.8610(9) 0.7506(7) 0.6841(7) 0.031(3) Uiso 0.525(11) 1 d D . P E 1
F5A F 1.0253(9) 0.8097(8) 0.7662(8) 0.088(4) Uiso 0.475(11) 1 d D . P E 2
F6A F 0.8980(9) 0.6754(6) 0.7631(7) 0.060(3) Uiso 0.475(11) 1 d D . P E 2
F7A F 0.8408(9) 0.8253(8) 0.6983(9) 0.071(4) Uiso 0.475(11) 1 d D . P E 2
F8A F 0.9289(9) 0.7257(7) 0.6199(6) 0.050(3) Uiso 0.475(11) 1 d D . P E 2
B2A B 0.9230(11) 0.7576(9) 0.7119(9) 0.046(4) Uiso 0.475(11) 1 d D . P E 2
O1S O 0.5882(6) 0.4009(9) 1.1678(6) 0.107(3) Uani 1 1 d D . . . .
C1S C 0.4990(10) 0.3243(7) 1.1675(8) 0.093(4) Uani 1 1 d D . . . .
H1SA H 0.5191 0.2894 1.2315 0.112 Uiso 1 1 calc R U . . .
H1SB H 0.4834 0.2725 1.1107 0.112 Uiso 1 1 calc R U . . .
C2S C 0.3991(9) 0.3809(8) 1.1559(10) 0.100(5) Uani 1 1 d D . . . .
H2SA H 0.3286 0.3373 1.1183 0.120 Uiso 1 1 calc R U . . .
H2SB H 0.3957 0.4033 1.2227 0.120 Uiso 1 1 calc R U . . .
C3S C 0.4161(8) 0.4678(10) 1.1001(8) 0.101(5) Uani 1 1 d D . . . .
H3SA H 0.3770 0.5253 1.1137 0.121 Uiso 1 1 calc R U . . .
H3SB H 0.3899 0.4496 1.0266 0.121 Uiso 1 1 calc R U . . .
C4S C 0.5404(9) 0.4935(8) 1.1405(12) 0.105(5) Uani 1 1 d D . . . .
H4SA H 0.5679 0.5250 1.0885 0.126 Uiso 1 1 calc R U . . .
H4SB H 0.5616 0.5426 1.2002 0.126 Uiso 1 1 calc R U . . .
O2S O 0.7393(7) 1.0753(11) 0.4507(8) 0.123(4) Uani 1 1 d . . . . .
C5S C 0.8360(10) 1.1522(12) 0.4612(10) 0.105(5) Uani 1 1 d . . . . .
H5SA H 0.8225 1.1928 0.4009 0.126 Uiso 1 1 calc R U . . .
H5SB H 0.8521 1.1990 0.5218 0.126 Uiso 1 1 calc R U . . .
C6S C 0.9284(9) 1.0892(10) 0.4709(10) 0.091(4) Uani 1 1 d . . . . .
H6SA H 0.9321 1.0687 0.4037 0.110 Uiso 1 1 calc R U . . .
H6SB H 1.0014 1.1270 0.5118 0.110 Uiso 1 1 calc R U . . .
C7S C 0.9017(12) 1.0020(10) 0.5202(11) 0.101(4) Uani 1 1 d . . . . .
H7SA H 0.9250 1.0165 0.5942 0.121 Uiso 1 1 calc R U . . .
H7SB H 0.9372 0.9423 0.5056 0.121 Uiso 1 1 calc R U . . .
C8S C 0.7801(12) 0.9855(13) 0.4750(13) 0.117(5) Uani 1 1 d . . . . .
H8SA H 0.7592 0.9388 0.4137 0.140 Uiso 1 1 calc R U . . .
H8SB H 0.7470 0.9533 0.5233 0.140 Uiso 1 1 calc R U . . .
O3S O 0.8935(10) 0.7890(9) 1.1970(8) 0.075(4) Uiso 0.525(11) 1 d D . P F 1
C9S C 0.9222(16) 0.8207(12) 1.3019(10) 0.075(6) Uiso 0.525(11) 1 d D . P F 1
H9SA H 0.8833 0.8804 1.3102 0.091 Uiso 0.525(11) 1 calc R U P F 1
H9SB H 1.0042 0.8396 1.3326 0.091 Uiso 0.525(11) 1 calc R U P F 1
C10S C 0.8840(18) 0.7302(14) 1.3498(10) 0.087(7) Uiso 0.525(11) 1 d D . P F 1
H10C H 0.9457 0.6871 1.3763 0.105 Uiso 0.525(11) 1 calc R U P F 1
H10D H 0.8591 0.7528 1.4062 0.105 Uiso 0.525(11) 1 calc R U P F 1
C11S C 0.792(2) 0.674(2) 1.2712(14) 0.142(17) Uiso 0.525(11) 1 d D . P F 1
H11A H 0.7193 0.6958 1.2712 0.171 Uiso 0.525(11) 1 calc R U P F 1
H11B H 0.7907 0.5997 1.2796 0.171 Uiso 0.525(11) 1 calc R U P F 1
C12S C 0.8140(14) 0.7003(11) 1.1765(10) 0.063(5) Uiso 0.525(11) 1 d D . P F 1
H12A H 0.8438 0.6424 1.1509 0.076 Uiso 0.525(11) 1 calc R U P F 1
H12B H 0.7433 0.7134 1.1243 0.076 Uiso 0.525(11) 1 calc R U P F 1
O3X O 0.9703(9) 0.7052(11) 1.3142(11) 0.099(5) Uiso 0.475(11) 1 d D . P F 2
C9X C 0.9406(11) 0.7865(13) 1.3677(14) 0.077(6) Uiso 0.475(11) 1 d D . P F 2
H9XA H 0.9656 0.8540 1.3481 0.093 Uiso 0.475(11) 1 calc R U P F 2
H9XB H 0.9754 0.7830 1.4415 0.093 Uiso 0.475(11) 1 calc R U P F 2
C10X C 0.8151(12) 0.7698(15) 1.3375(16) 0.095(7) Uiso 0.475(11) 1 d D . P F 2
H10E H 0.7921 0.7520 1.3965 0.114 Uiso 0.475(11) 1 calc R U P F 2
H10F H 0.7826 0.8329 1.3113 0.114 Uiso 0.475(11) 1 calc R U P F 2
C11X C 0.7758(10) 0.6874(12) 1.2603(11) 0.040(4) Uiso 0.475(11) 1 d D . P F 2
H11C H 0.7097 0.7038 1.2045 0.048 Uiso 0.475(11) 1 calc R U P F 2
H11D H 0.7557 0.6229 1.2883 0.048 Uiso 0.475(11) 1 calc R U P F 2
C12X C 0.8745(12) 0.6796(13) 1.2254(11) 0.067(5) Uiso 0.475(11) 1 d D . P F 2
H12C H 0.8735 0.6094 1.1977 0.081 Uiso 0.475(11) 1 calc R U P F 2
H12D H 0.8746 0.7282 1.1728 0.081 Uiso 0.475(11) 1 calc R U P F 2
O4S O 0.4000(9) 0.6939(7) 0.3949(8) 0.051(3) Uiso 0.564(19) 1 d D . P G 1
C13S C 0.4846(14) 0.7801(10) 0.4271(10) 0.054(4) Uiso 0.564(19) 1 d D . P G 1
H13A H 0.5412 0.7687 0.4925 0.065 Uiso 0.564(19) 1 calc R U P G 1
H13B H 0.4505 0.8430 0.4351 0.065 Uiso 0.564(19) 1 calc R U P G 1
C14S C 0.5381(12) 0.7902(11) 0.3468(10) 0.057(5) Uiso 0.564(19) 1 d D . P G 1
H14A H 0.5442 0.8623 0.3288 0.068 Uiso 0.564(19) 1 calc R U P G 1
H14B H 0.6145 0.7683 0.3708 0.068 Uiso 0.564(19) 1 calc R U P G 1
C15S C 0.4680(15) 0.7259(11) 0.2605(8) 0.063(4) Uiso 0.564(19) 1 d D . P G 1
H15A H 0.5136 0.6941 0.2250 0.076 Uiso 0.564(19) 1 calc R U P G 1
H15B H 0.4139 0.7652 0.2125 0.076 Uiso 0.564(19) 1 calc R U P G 1
C16S C 0.4089(10) 0.6471(8) 0.3056(8) 0.045(3) Uiso 0.564(19) 1 d D . P G 1
H16A H 0.3333 0.6232 0.2575 0.053 Uiso 0.564(19) 1 calc R U P G 1
H16B H 0.4521 0.5875 0.3220 0.053 Uiso 0.564(19) 1 calc R U P G 1
O4X O 0.4474(13) 0.6780(9) 0.4259(9) 0.050(4) Uiso 0.436(19) 1 d D . P G 2
C13X C 0.524(2) 0.7687(15) 0.4369(13) 0.084(9) Uiso 0.436(19) 1 d D . P G 2
H13C H 0.6018 0.7511 0.4518 0.101 Uiso 0.436(19) 1 calc R U P G 2
H13D H 0.5219 0.8155 0.4926 0.101 Uiso 0.436(19) 1 calc R U P G 2
C14X C 0.487(2) 0.8181(14) 0.3383(14) 0.093(8) Uiso 0.436(19) 1 d D . P G 2
H14C H 0.4409 0.8738 0.3424 0.112 Uiso 0.436(19) 1 calc R U P G 2
H14D H 0.5524 0.8473 0.3206 0.112 Uiso 0.436(19) 1 calc R U P G 2
C15X C 0.421(3) 0.7392(18) 0.2638(11) 0.094(9) Uiso 0.436(19) 1 d D . P G 2
H15C H 0.4681 0.7066 0.2305 0.113 Uiso 0.436(19) 1 calc R U P G 2
H15D H 0.3591 0.7671 0.2117 0.113 Uiso 0.436(19) 1 calc R U P G 2
C16X C 0.376(3) 0.665(2) 0.3233(16) 0.147(15) Uiso 0.436(19) 1 d D . P G 2
H16C H 0.2988 0.6777 0.3185 0.177 Uiso 0.436(19) 1 calc R U P G 2
H16D H 0.3738 0.5945 0.2964 0.177 Uiso 0.436(19) 1 calc R U P G 2

loop_
_atom_site_aniso_label
_atom_site_aniso_U_11
_atom_site_aniso_U_22
_atom_site_aniso_U_33
_atom_site_aniso_U_23
_atom_site_aniso_U_13
_atom_site_aniso_U_12
Fe1A 0.0313(5) 0.0176(4) 0.0204(4) 0.0027(3) 0.0075(3) 0.0008(4)
Br1A 0.0402(6) 0.0167(5) 0.0368(5) 0.0034(4) 0.0117(4) 0.0046(4)
C11A 0.043(5) 0.032(4) 0.031(4) 0.016(4) 0.018(4) 0.007(4)
O1A 0.057(5) 0.046(4) 0.028(4) 0.006(3) 0.012(3) 0.006(3)
P1A 0.0333(9) 0.0200(7) 0.0198(7) 0.0016(6) 0.0067(6) 0.0003(6)
P2A 0.0302(9) 0.0197(8) 0.0269(8) 0.0045(7) 0.0116(7) 0.0018(6)
O2A 0.050(3) 0.044(3) 0.029(3) -0.003(2) 0.003(2) 0.002(2)
N1A 0.033(3) 0.021(2) 0.026(2) 0.0043(19) 0.010(2) 0.0044(18)
C1A 0.036(4) 0.019(3) 0.044(4) 0.001(3) 0.012(3) -0.002(3)
C2A 0.036(3) 0.021(3) 0.032(3) 0.002(2) 0.007(2) 0.001(2)
C3A 0.037(3) 0.022(2) 0.027(3) 0.001(2) 0.010(2) 0.004(2)
C4A 0.032(3) 0.023(3) 0.028(3) 0.007(2) 0.012(2) 0.003(2)
C5A 0.033(3) 0.019(3) 0.043(4) 0.004(3) 0.007(3) 0.005(2)
C6A 0.046(4) 0.030(3) 0.067(5) -0.003(3) 0.012(3) 0.006(3)
C7A 0.058(5) 0.024(4) 0.121(9) -0.012(5) 0.006(5) 0.013(3)
C8A 0.052(6) 0.029(4) 0.113(9) 0.030(5) -0.007(6) -0.002(4)
C9A 0.054(5) 0.049(5) 0.082(6) 0.032(5) 0.009(4) -0.002(4)
C10A 0.045(4) 0.032(3) 0.051(4) 0.010(3) 0.018(3) -0.001(3)
C12A 0.023(3) 0.016(3) 0.039(4) 0.012(3) 0.007(3) 0.003(2)
C21A 0.028(3) 0.026(3) 0.024(3) 0.004(3) 0.003(3) -0.005(3)
C22A 0.050(4) 0.025(3) 0.047(4) -0.002(3) 0.014(3) -0.003(3)
C23A 0.058(5) 0.035(4) 0.052(5) 0.014(4) 0.022(4) -0.008(4)
C24A 0.049(5) 0.058(5) 0.038(4) 0.012(4) 0.019(4) -0.011(4)
C25A 0.052(5) 0.048(4) 0.040(4) -0.001(4) 0.021(3) -0.005(3)
C26A 0.043(4) 0.033(4) 0.034(3) 0.004(3) 0.018(3) -0.002(3)
C31A 0.041(4) 0.034(3) 0.020(3) -0.001(3) 0.005(3) -0.005(3)
C32A 0.052(4) 0.031(3) 0.040(4) -0.010(3) -0.003(3) 0.009(3)
C33A 0.056(4) 0.036(4) 0.040(4) -0.011(3) 0.005(3) 0.009(3)
C34A 0.058(5) 0.040(4) 0.024(3) -0.007(3) 0.009(3) -0.003(3)
C35A 0.039(4) 0.068(5) 0.030(3) -0.002(3) -0.002(3) 0.008(3)
C36A 0.041(4) 0.055(4) 0.027(3) -0.009(3) 0.007(3) 0.013(3)
C41A 0.041(4) 0.034(3) 0.047(4) 0.009(3) 0.006(3) -0.002(3)
C42A 0.060(5) 0.036(3) 0.054(4) 0.016(3) 0.003(3) 0.006(3)
C43A 0.083(6) 0.040(4) 0.033(3) 0.019(3) 0.010(3) 0.010(3)
C44A 0.046(4) 0.097(7) 0.044(4) 0.038(4) -0.007(3) 0.022(4)
C45A 0.047(4) 0.053(5) 0.080(6) 0.007(4) -0.031(4) 0.002(3)
C46A 0.016(3) 0.050(4) 0.054(4) 0.017(3) -0.001(2) -0.004(2)
Fe1B 0.0322(5) 0.0163(4) 0.0220(4) 0.0011(4) 0.0113(4) 0.0014(4)
Br1B 0.0499(4) 0.0179(3) 0.0383(4) 0.0015(3) 0.0173(3) 0.0022(3)
P1B 0.0318(9) 0.0209(8) 0.0261(8) 0.0008(6) 0.0117(7) -0.0008(6)
P2B 0.0333(10) 0.0186(8) 0.0294(8) 0.0020(7) 0.0142(7) 0.0021(6)
O1B 0.048(3) 0.047(3) 0.030(3) 0.003(2) 0.012(2) -0.001(2)
O2B 0.049(3) 0.040(3) 0.025(2) 0.000(2) 0.016(2) -0.001(2)
N1B 0.032(2) 0.020(2) 0.026(2) 0.0044(19) 0.011(2) 0.0005(17)
C1B 0.030(4) 0.025(3) 0.038(4) 0.001(3) 0.008(3) -0.002(3)
C2B 0.037(3) 0.014(2) 0.034(3) 0.001(2) 0.014(3) 0.001(2)
C3B 0.041(3) 0.025(2) 0.029(3) 0.000(2) 0.011(2) 0.004(2)
C4B 0.038(3) 0.028(3) 0.038(3) 0.005(3) 0.017(3) 0.004(2)
C5B 0.034(3) 0.025(3) 0.034(3) 0.003(3) 0.010(3) 0.003(2)
C6B 0.051(4) 0.039(4) 0.049(4) 0.008(3) 0.018(3) 0.001(3)
C7B 0.055(4) 0.034(4) 0.061(5) 0.020(4) 0.011(3) -0.007(3)
C8B 0.056(5) 0.024(4) 0.074(6) 0.006(4) 0.002(4) 0.006(3)
C9B 0.078(6) 0.032(4) 0.058(5) -0.008(4) 0.008(4) 0.018(4)
C10B 0.076(5) 0.029(3) 0.046(4) 0.004(3) 0.016(4) 0.013(3)
C11B 0.030(3) 0.021(3) 0.029(3) 0.001(3) 0.008(3) 0.001(2)
C12B 0.034(4) 0.017(3) 0.043(4) 0.000(3) 0.015(3) 0.001(2)
C21B 0.033(4) 0.031(3) 0.030(3) 0.001(3) 0.010(3) -0.004(3)
C22B 0.049(5) 0.048(5) 0.042(4) -0.012(4) 0.000(3) 0.002(4)
C23B 0.074(6) 0.058(5) 0.047(5) -0.022(4) 0.004(4) -0.002(4)
C24B 0.059(5) 0.053(5) 0.028(3) -0.008(3) 0.000(3) -0.003(4)
C25B 0.060(5) 0.067(5) 0.037(4) 0.003(4) -0.001(4) 0.010(4)
C26B 0.059(5) 0.048(4) 0.036(4) 0.005(3) 0.002(3) 0.012(3)
C31B 0.033(4) 0.032(4) 0.024(3) 0.003(3) 0.010(3) -0.002(3)
C32B 0.059(5) 0.033(4) 0.074(6) 0.018(4) 0.042(5) 0.006(4)
C33B 0.066(6) 0.044(5) 0.083(6) 0.031(5) 0.041(5) 0.008(4)
C34B 0.043(5) 0.051(5) 0.050(5) 0.019(4) 0.021(4) 0.001(4)
C35B 0.062(5) 0.054(5) 0.055(5) 0.011(4) 0.040(4) 0.009(4)
C36B 0.056(5) 0.034(4) 0.054(5) 0.011(4) 0.029(4) 0.008(3)
O1S 0.072(6) 0.180(11) 0.068(5) -0.006(6) 0.017(4) 0.039(6)
C1S 0.154(13) 0.071(7) 0.056(6) -0.016(6) 0.034(7) 0.021(7)
C2S 0.118(10) 0.085(8) 0.115(10) -0.053(8) 0.078(8) -0.027(7)
C3S 0.065(7) 0.182(15) 0.058(6) -0.005(8) 0.017(5) 0.039(8)
C4S 0.095(10) 0.092(9) 0.148(13) 0.009(9) 0.071(10) -0.008(8)
O2S 0.060(6) 0.203(13) 0.109(7) -0.015(8) 0.026(5) 0.039(7)
C5S 0.074(8) 0.169(14) 0.092(8) 0.042(9) 0.040(6) 0.052(8)
C6S 0.063(7) 0.115(10) 0.097(8) 0.028(8) 0.020(6) 0.033(6)
C7S 0.120(12) 0.085(8) 0.093(9) 0.005(7) 0.032(8) 0.001(8)
C8S 0.081(11) 0.147(15) 0.126(12) -0.038(11) 0.048(9) -0.001(10)

loop_
_atom_type_symbol
_atom_type_description
_atom_type_scat_dispersion_real
_atom_type_scat_dispersion_imag
_atom_type_scat_source
C C 0.0033 0.0016 'International Tables Vol C Tables 4.2.6.8 and 6.1.1.4'
H H 0.0000 0.0000 'International Tables Vol C Tables 4.2.6.8 and 6.1.1.4'
B B 0.0013 0.0007 'International Tables Vol C Tables 4.2.6.8 and 6.1.1.4'
N N 0.0061 0.0033 'International Tables Vol C Tables 4.2.6.8 and 6.1.1.4'
O O 0.0106 0.0060 'International Tables Vol C Tables 4.2.6.8 and 6.1.1.4'
F F 0.0171 0.0103 'International Tables Vol C Tables 4.2.6.8 and 6.1.1.4'
P P 0.1023 0.0942 'International Tables Vol C Tables 4.2.6.8 and 6.1.1.4'
Fe Fe 0.3463 0.8444 'International Tables Vol C Tables 4.2.6.8 and 6.1.1.4'
Br Br -0.2901 2.4595 'International Tables Vol C Tables 4.2.6.8 and 6.1.1.4'

loop_
_geom_angle_atom_site_label_1
_geom_angle_atom_site_label_2
_geom_angle_atom_site_label_3
_geom_angle
C11A Fe1A C12A 172.5(4)
C11C Fe1A C12A 92.4(8)
C11A Fe1A N1A 96.3(3)
C11C Fe1A N1A 176.9(8)
C12A Fe1A N1A 90.5(2)
C11A Fe1A P1A 87.7(3)
C11C Fe1A P1A 95.2(7)
C12A Fe1A P1A 89.8(2)
N1A Fe1A P1A 85.66(16)
C11A Fe1A P2A 92.6(3)
C11C Fe1A P2A 94.4(7)
C12A Fe1A P2A 91.1(2)
N1A Fe1A P2A 84.62(16)
P1A Fe1A P2A 170.25(7)
C11A Fe1A Br1A 86.8(3)
C12A Fe1A Br1A 86.32(18)
N1A Fe1A Br1A 176.71(14)
P1A Fe1A Br1A 93.54(5)
P2A Fe1A Br1A 96.21(6)
C11C Fe1A Br1C 91.3(7)
C12A Fe1A Br1C 175.4(2)
N1A Fe1A Br1C 85.85(16)
P1A Fe1A Br1C 87.22(9)
P2A Fe1A Br1C 91.27(9)
O1A C11A Fe1A 178.5(9)
O1C C11C Fe1A 171(2)
C21A P1A C4A 108.4(3)
C21A P1A C31A 103.6(3)
C4A P1A C31A 103.2(3)
C21A P1A Fe1A 116.7(2)
C4A P1A Fe1A 100.5(2)
C31A P1A Fe1A 122.9(3)
C1A P2A C41A 101.8(3)
C1A P2A C51A 104.2(4)
C41A P2A C51A 117.5(5)
C1A P2A C51C 108.7(4)
C41A P2A C51C 100.6(5)
C1A P2A Fe1A 100.3(2)
C41A P2A Fe1A 117.7(2)
C51A P2A Fe1A 111.9(4)
C51C P2A Fe1A 125.4(4)
C2A N1A C3A 116.7(5)
C2A N1A Fe1A 122.5(4)
C3A N1A Fe1A 120.2(3)
C2A C1A P2A 110.7(5)
C2A C1A H1AA 109.5
P2A C1A H1AA 109.5
C2A C1A H1AB 109.5
P2A C1A H1AB 109.5
H1AA C1A H1AB 108.1
N1A C2A C1A 121.8(6)
N1A C2A H2AA 119.1
C1A C2A H2AA 119.1
N1A C3A C4A 109.2(4)
N1A C3A C5A 114.2(4)
C4A C3A C5A 110.3(5)
N1A C3A H3AA 107.6
C4A C3A H3AA 107.6
C5A C3A H3AA 107.6
C3A C4A P1A 110.8(4)
C3A C4A H4AA 109.5
P1A C4A H4AA 109.5
C3A C4A H4AB 109.5
P1A C4A H4AB 109.5
H4AA C4A H4AB 108.1
C6A C5A C10A 119.0(6)
C6A C5A C3A 120.8(6)
C10A C5A C3A 120.1(6)
C5A C6A C7A 120.5(9)
C5A C6A H6AA 119.7
C7A C6A H6AA 119.7
C6A C7A C8A 119.6(9)
C6A C7A H7AA 120.2
C8A C7A H7AA 120.2
C9A C8A C7A 119.6(8)
C9A C8A H8AA 120.2
C7A C8A H8AA 120.2
C8A C9A C10A 122.1(9)
C8A C9A H9AA 119.0
C10A C9A H9AA 119.0
C9A C10A C5A 119.2(8)
C9A C10A H10A 120.4
C5A C10A H10A 120.4
O2A C12A Fe1A 173.9(6)
C26A C21A C22A 119.4(6)
C26A C21A P1A 123.2(5)
C22A C21A P1A 117.3(6)
C21A C22A C23A 119.7(8)
C21A C22A H22A 120.1
C23A C22A H22A 120.1
C24A C23A C22A 120.5(7)
C24A C23A H23A 119.7
C22A C23A H23A 119.7
C25A C24A C23A 119.4(7)
C25A C24A H24A 120.3
C23A C24A H24A 120.3
C24A C25A C26A 120.8(8)
C24A C25A H25A 119.6
C26A C25A H25A 119.6
C21A C26A C25A 120.1(7)
C21A C26A H26A 119.9
C25A C26A H26A 119.9
C36A C31A C32A 118.4(6)
C36A C31A P1A 119.7(5)
C32A C31A P1A 121.9(6)
C33A C32A C31A 121.3(8)
C33A C32A H32A 119.3
C31A C32A H32A 119.3
C34A C33A C32A 120.0(7)
C34A C33A H33A 120.0
C32A C33A H33A 120.0
C33A C34A C35A 119.5(7)
C33A C34A H34A 120.3
C35A C34A H34A 120.3
C34A C35A C36A 119.7(7)
C34A C35A H35A 120.2
C36A C35A H35A 120.2
C31A C36A C35A 121.2(7)
C31A C36A H36A 119.4
C35A C36A H36A 119.4
C42A C41A C46A 113.4(5)
C42A C41A P2A 116.5(4)
C46A C41A P2A 115.8(4)
C42A C41A H41A 102.8
C46A C41A H41A 102.8
P2A C41A H41A 102.8
C41A C42A C43A 111.7(5)
C41A C42A H42A 109.3
C43A C42A H42A 109.3
C41A C42A H42B 109.3
C43A C42A H42B 109.3
H42A C42A H42B 107.9
C44A C43A C42A 113.9(5)
C44A C43A H43A 108.8
C42A C43A H43A 108.8
C44A C43A H43B 108.8
C42A C43A H43B 108.8
H43A C43A H43B 107.7
C45A C44A C43A 113.4(5)
C45A C44A H44A 108.9
C43A C44A H44A 108.9
C45A C44A H44B 108.9
C43A C44A H44B 108.9
H44A C44A H44B 107.7
C44A C45A C46A 114.7(5)
C44A C45A H45A 108.6
C46A C45A H45A 108.6
C44A C45A H45B 108.6
C46A C45A H45B 108.6
H45A C45A H45B 107.6
C41A C46A C45A 111.3(5)
C41A C46A H46A 109.4
C45A C46A H46A 109.4
C41A C46A H46B 109.4
C45A C46A H46B 109.4
H46A C46A H46B 108.0
C52A C51A C56A 111.1(6)
C52A C51A P2A 114.5(7)
C56A C51A P2A 117.6(7)
C52A C51A H51A 103.9
C56A C51A H51A 103.9
P2A C51A H51A 103.9
C51A C52A C53A 111.7(7)
C51A C52A H52A 109.3
C53A C52A H52A 109.3
C51A C52A H52B 109.3
C53A C52A H52B 109.3
H52A C52A H52B 107.9
C54A C53A C52A 112.5(7)
C54A C53A H53A 109.1
C52A C53A H53A 109.1
C54A C53A H53B 109.1
C52A C53A H53B 109.1
H53A C53A H53B 107.8
C55A C54A C53A 111.1(7)
C55A C54A H54A 109.4
C53A C54A H54A 109.4
C55A C54A H54B 109.4
C53A C54A H54B 109.4
H54A C54A H54B 108.0
C54A C55A C56A 112.4(7)
C54A C55A H55A 109.1
C56A C55A H55A 109.1
C54A C55A H55B 109.1
C56A C55A H55B 109.1
H55A C55A H55B 107.8
C51A C56A C55A 109.6(6)
C51A C56A H56A 109.8
C55A C56A H56A 109.8
C51A C56A H56B 109.8
C55A C56A H56B 109.8
H56A C56A H56B 108.2
C52C C51C C56C 113.5(6)
C52C C51C P2A 110.0(6)
C56C C51C P2A 112.4(8)
C52C C51C H51B 106.9
C56C C51C H51B 106.9
P2A C51C H51B 106.9
C53C C52C C51C 113.2(6)
C53C C52C H52C 108.9
C51C C52C H52C 108.9
C53C C52C H52D 108.9
C51C C52C H52D 108.9
H52C C52C H52D 107.7
C52C C53C C54C 113.4(6)
C52C C53C H53C 108.9
C54C C53C H53C 108.9
C52C C53C H53D 108.9
C54C C53C H53D 108.9
H53C C53C H53D 107.7
C55C C54C C53C 111.1(7)
C55C C54C H54C 109.4
C53C C54C H54C 109.4
C55C C54C H54D 109.4
C53C C54C H54D 109.4
H54C C54C H54D 108.0
C54C C55C C56C 113.5(7)
C54C C55C H55C 108.9
C56C C55C H55C 108.9
C54C C55C H55D 108.9
C56C C55C H55D 108.9
H55C C55C H55D 107.7
C51C C56C C55C 111.1(6)
C51C C56C H56C 109.4
C55C C56C H56C 109.4
C51C C56C H56D 109.4
C55C C56C H56D 109.4
H56C C56C H56D 108.0
C12B Fe1B C11B 171.8(3)
C12B Fe1B N1B 89.2(2)
C11B Fe1B N1B 98.7(2)
C12B Fe1B P1B 92.3(2)
C11B Fe1B P1B 86.2(2)
N1B Fe1B P1B 85.10(15)
C12B Fe1B P2B 94.0(2)
C11B Fe1B P2B 89.1(2)
N1B Fe1B P2B 84.07(15)
P1B Fe1B P2B 167.41(7)
C12B Fe1B Br1B 85.7(2)
C11B Fe1B Br1B 86.4(2)
N1B Fe1B Br1B 174.88(14)
P1B Fe1B Br1B 95.61(5)
P2B Fe1B Br1B 95.75(5)
C4B P1B C21B 108.8(3)
C4B P1B C31B 105.9(3)
C21B P1B C31B 104.5(3)
C4B P1B Fe1B 99.3(2)
C21B P1B Fe1B 118.4(2)
C31B P1B Fe1B 119.0(2)
C41B P2B C1B 108.9(4)
C1B P2B C51D 108.9(7)
C41B P2B C51B 104.4(5)
C1B P2B C51B 101.0(3)
C1B P2B C41D 106.0(5)
C51D P2B C41D 101.9(9)
C41B P2B Fe1B 124.8(4)
C1B P2B Fe1B 98.6(2)
C51D P2B Fe1B 129.3(5)
C51B P2B Fe1B 116.3(2)
C41D P2B Fe1B 110.4(5)
C2B N1B C3B 120.8(5)
C2B N1B Fe1B 122.2(4)
C3B N1B Fe1B 116.7(3)
C2B C1B P2B 110.1(4)
C2B C1B H1BA 109.6
P2B C1B H1BA 109.6
C2B C1B H1BB 109.6
P2B C1B H1BB 109.6
H1BA C1B H1BB 108.2
N1B C2B C1B 121.6(5)
N1B C2B H2BA 119.2
C1B C2B H2BA 119.2
N1B C3B C5B 115.8(4)
N1B C3B C4B 105.4(5)
C5B C3B C4B 113.3(5)
N1B C3B H3BA 107.3
C5B C3B H3BA 107.3
C4B C3B H3BA 107.3
C3B C4B P1B 108.4(4)
C3B C4B H4BA 110.0
P1B C4B H4BA 110.0
C3B C4B H4BB 110.0
P1B C4B H4BB 110.0
H4BA C4B H4BB 108.4
C10B C5B C6B 119.5(6)
C10B C5B C3B 122.1(6)
C6B C5B C3B 118.5(6)
C7B C6B C5B 120.5(7)
C7B C6B H6BA 119.7
C5B C6B H6BA 119.7
C6B C7B C8B 121.2(7)
C6B C7B H7BA 119.4
C8B C7B H7BA 119.4
C9B C8B C7B 118.3(7)
C9B C8B H8BA 120.9
C7B C8B H8BA 120.9
C8B C9B C10B 121.1(8)
C8B C9B H9BA 119.4
C10B C9B H9BA 119.4
C5B C10B C9B 119.4(7)
C5B C10B H10B 120.3
C9B C10B H10B 120.3
O1B C11B Fe1B 172.6(6)
O2B C12B Fe1B 177.2(6)
C22B C21B C26B 119.5(7)
C22B C21B P1B 119.2(6)
C26B C21B P1B 121.2(6)
C21B C22B C23B 119.2(8)
C21B C22B H22B 120.4
C23B C22B H22B 120.4
C24B C23B C22B 120.7(9)
C24B C23B H23B 119.7
C22B C23B H23B 119.7
C23B C24B C25B 120.5(7)
C23B C24B H24B 119.7
C25B C24B H24B 119.7
C24B C25B C26B 120.9(8)
C24B C25B H25B 119.5
C26B C25B H25B 119.5
C25B C26B C21B 119.2(8)
C25B C26B H26B 120.4
C21B C26B H26B 120.4
C32B C31B C36B 119.3(7)
C32B C31B P1B 119.8(6)
C36B C31B P1B 120.9(5)
C31B C32B C33B 119.7(8)
C31B C32B H32B 120.1
C33B C32B H32B 120.1
C34B C33B C32B 121.2(8)
C34B C33B H33B 119.4
C32B C33B H33B 119.4
C33B C34B C35B 119.6(7)
C33B C34B H34B 120.2
C35B C34B H34B 120.2
C34B C35B C36B 120.8(8)
C34B C35B H35B 119.6
C36B C35B H35B 119.6
C31B C36B C35B 119.3(7)
C31B C36B H36B 120.4
C35B C36B H36B 120.4
C46B C41B C42B 113.3(6)
C46B C41B P2B 111.7(6)
C42B C41B P2B 110.8(6)
C46B C41B H41B 106.9
C42B C41B H41B 106.9
P2B C41B H41B 106.9
C43B C42B C41B 111.4(6)
C43B C42B H42C 109.4
C41B C42B H42C 109.4
C43B C42B H42D 109.4
C41B C42B H42D 109.4
H42C C42B H42D 108.0
C44B C43B C42B 111.7(6)
C44B C43B H43C 109.3
C42B C43B H43C 109.3
C44B C43B H43D 109.3
C42B C43B H43D 109.3
H43C C43B H43D 107.9
C45B C44B C43B 111.8(6)
C45B C44B H44C 109.2
C43B C44B H44C 109.2
C45B C44B H44D 109.2
C43B C44B H44D 109.2
H44C C44B H44D 107.9
C44B C45B C46B 112.7(6)
C44B C45B H45C 109.1
C46B C45B H45C 109.1
C44B C45B H45D 109.1
C46B C45B H45D 109.1
H45C C45B H45D 107.8
C41B C46B C45B 110.4(6)
C41B C46B H46C 109.6
C45B C46B H46C 109.6
C41B C46B H46D 109.6
C45B C46B H46D 109.6
H46C C46B H46D 108.1
C42D C41D C46D 113.3(7)
C42D C41D P2B 108.9(8)
C46D C41D P2B 117.4(9)
C42D C41D H41C 105.4
C46D C41D H41C 105.4
P2B C41D H41C 105.4
C41D C42D C43D 113.3(7)
C41D C42D H42E 108.9
C43D C42D H42E 108.9
C41D C42D H42F 108.9
C43D C42D H42F 108.9
H42E C42D H42F 107.7
C44D C43D C42D 112.5(8)
C44D C43D H43E 109.1
C42D C43D H43E 109.1
C44D C43D H43F 109.1
C42D C43D H43F 109.1
H43E C43D H43F 107.8
C45D C44D C43D 110.4(7)
C45D C44D H44E 109.6
C43D C44D H44E 109.6
C45D C44D H44F 109.6
C43D C44D H44F 109.6
H44E C44D H44F 108.1
C44D C45D C46D 113.0(7)
C44D C45D H45E 109.0
C46D C45D H45E 109.0
C44D C45D H45F 109.0
C46D C45D H45F 109.0
H45E C45D H45F 107.8
C41D C46D C45D 110.6(7)
C41D C46D H46E 109.5
C45D C46D H46E 109.5
C41D C46D H46F 109.5
C45D C46D H46F 109.5
H46E C46D H46F 108.1
C52B C51B C56B 110.8(5)
C52B C51B P2B 115.9(4)
C56B C51B P2B 113.6(5)
C52B C51B H51C 105.2
C56B C51B H51C 105.2
P2B C51B H51C 105.2
C51B C52B C53B 108.9(5)
C51B C52B H52E 109.9
C53B C52B H52E 109.9
C51B C52B H52F 109.9
C53B C52B H52F 109.9
H52E C52B H52F 108.3
C54B C53B C52B 111.5(6)
C54B C53B H53E 109.3
C52B C53B H53E 109.3
C54B C53B H53F 109.3
C52B C53B H53F 109.3
H53E C53B H53F 108.0
C55B C54B C53B 111.2(6)
C55B C54B H54E 109.4
C53B C54B H54E 109.4
C55B C54B H54F 109.4
C53B C54B H54F 109.4
H54E C54B H54F 108.0
C54B C55B C56B 111.8(6)
C54B C55B H55E 109.2
C56B C55B H55E 109.2
C54B C55B H55F 109.2
C56B C55B H55F 109.2
H55E C55B H55F 107.9
C51B C56B C55B 110.5(6)
C51B C56B H56E 109.5
C55B C56B H56E 109.5
C51B C56B H56F 109.5
C55B C56B H56F 109.5
H56E C56B H56F 108.1
C56D C51D C52D 111.4(8)
C56D C51D P2B 115.4(11)
C52D C51D P2B 115.3(11)
C56D C51D H51D 104.4
C52D C51D H51D 104.4
P2B C51D H51D 104.4
C53D C52D C51D 109.9(8)
C53D C52D H52G 109.7
C51D C52D H52G 109.7
C53D C52D H52H 109.7
C51D C52D H52H 109.7
H52G C52D H52H 108.2
C54D C53D C52D 112.1(9)
C54D C53D H53G 109.2
C52D C53D H53G 109.2
C54D C53D H53H 109.2
C52D C53D H53H 109.2
H53G C53D H53H 107.9
C55D C54D C53D 111.8(9)
C55D C54D H54G 109.2
C53D C54D H54G 109.2
C55D C54D H54H 109.2
C53D C54D H54H 109.2
H54G C54D H54H 107.9
C54D C55D C56D 114.9(9)
C54D C55D H55G 108.5
C56D C55D H55G 108.5
C54D C55D H55H 108.5
C56D C55D H55H 108.5
H55G C55D H55H 107.5
C51D C56D C55D 111.3(8)
C51D C56D H56G 109.4
C55D C56D H56G 109.4
C51D C56D H56H 109.4
C55D C56D H56H 109.4
H56G C56D H56H 108.0
F2 B1 F3 111.2(8)
F2 B1 F1 110.1(8)
F3 B1 F1 109.6(8)
F2 B1 F4 107.8(8)
F3 B1 F4 109.2(8)
F1 B1 F4 108.9(8)
F4A B1A F2A 111.4(9)
F4A B1A F3A 106.8(9)
F2A B1A F3A 112.9(9)
F4A B1A F1A 107.4(8)
F2A B1A F1A 109.2(8)
F3A B1A F1A 109.0(8)
F8 B2 F6 110.7(8)
F8 B2 F7 107.7(8)
F6 B2 F7 103.2(8)
F8 B2 F5 114.9(8)
F6 B2 F5 110.4(8)
F7 B2 F5 109.2(8)
F5A B2A F8A 107.5(9)
F5A B2A F6A 110.3(9)
F8A B2A F6A 111.1(9)
F5A B2A F7A 108.2(9)
F8A B2A F7A 109.9(9)
F6A B2A F7A 109.7(9)
C4S O1S C1S 107.7(6)
O1S C1S C2S 105.4(7)
O1S C1S H1SA 110.7
C2S C1S H1SA 110.7
O1S C1S H1SB 110.7
C2S C1S H1SB 110.7
H1SA C1S H1SB 108.8
C3S C2S C1S 104.6(7)
C3S C2S H2SA 110.8
C1S C2S H2SA 110.8
C3S C2S H2SB 110.8
C1S C2S H2SB 110.8
H2SA C2S H2SB 108.9
C2S C3S C4S 102.0(7)
C2S C3S H3SA 111.4
C4S C3S H3SA 111.4
C2S C3S H3SB 111.4
C4S C3S H3SB 111.4
H3SA C3S H3SB 109.2
O1S C4S C3S 107.5(7)
O1S C4S H4SA 110.2
C3S C4S H4SA 110.2
O1S C4S H4SB 110.2
C3S C4S H4SB 110.2
H4SA C4S H4SB 108.5
C8S O2S C5S 107.2(9)
C6S C5S O2S 103.0(12)
C6S C5S H5SA 111.2
O2S C5S H5SA 111.2
C6S C5S H5SB 111.2
O2S C5S H5SB 111.2
H5SA C5S H5SB 109.1
C7S C6S C5S 104.5(11)
C7S C6S H6SA 110.8
C5S C6S H6SA 110.8
C7S C6S H6SB 110.8
C5S C6S H6SB 110.8
H6SA C6S H6SB 108.9
C6S C7S C8S 101.4(12)
C6S C7S H7SA 111.5
C8S C7S H7SA 111.5
C6S C7S H7SB 111.5
C8S C7S H7SB 111.5
H7SA C7S H7SB 109.3
O2S C8S C7S 110.0(12)
O2S C8S H8SA 109.7
C7S C8S H8SA 109.7
O2S C8S H8SB 109.7
C7S C8S H8SB 109.7
H8SA C8S H8SB 108.2
C12S O3S C9S 107.9(6)
O3S C9S C10S 105.4(8)
O3S C9S H9SA 110.7
C10S C9S H9SA 110.7
O3S C9S H9SB 110.7
C10S C9S H9SB 110.7
H9SA C9S H9SB 108.8
C11S C10S C9S 105.8(9)
C11S C10S H10C 110.6
C9S C10S H10C 110.6
C11S C10S H10D 110.6
C9S C10S H10D 110.6
H10C C10S H10D 108.7
C10S C11S C12S 104.3(9)
C10S C11S H11A 110.9
C12S C11S H11A 110.9
C10S C11S H11B 110.9
C12S C11S H11B 110.9
H11A C11S H11B 108.9
O3S C12S C11S 108.8(8)
O3S C12S H12A 109.9
C11S C12S H12A 109.9
O3S C12S H12B 109.9
C11S C12S H12B 109.9
H12A C12S H12B 108.3
C12X O3X C9X 105.1(7)
O3X C9X C10X 105.0(8)
O3X C9X H9XA 110.7
C10X C9X H9XA 110.7
O3X C9X H9XB 110.7
C10X C9X H9XB 110.7
H9XA C9X H9XB 108.8
C11X C10X C9X 107.8(8)
C11X C10X H10E 110.2
C9X C10X H10E 110.2
C11X C10X H10F 110.2
C9X C10X H10F 110.2
H10E C10X H10F 108.5
C10X C11X C12X 103.2(8)
C10X C11X H11C 111.1
C12X C11X H11C 111.1
C10X C11X H11D 111.1
C12X C11X H11D 111.1
H11C C11X H11D 109.1
O3X C12X C11X 104.5(8)
O3X C12X H12C 110.8
C11X C12X H12C 110.8
O3X C12X H12D 110.8
C11X C12X H12D 110.8
H12C C12X H12D 108.9
C16S O4S C13S 107.8(6)
O4S C13S C14S 106.4(7)
O4S C13S H13A 110.5
C14S C13S H13A 110.5
O4S C13S H13B 110.5
C14S C13S H13B 110.5
H13A C13S H13B 108.6
C15S C14S C13S 107.3(8)
C15S C14S H14A 110.3
C13S C14S H14A 110.3
C15S C14S H14B 110.3
C13S C14S H14B 110.3
H14A C14S H14B 108.5
C14S C15S C16S 103.2(8)
C14S C15S H15A 111.1
C16S C15S H15A 111.1
C14S C15S H15B 111.1
C16S C15S H15B 111.1
H15A C15S H15B 109.1
O4S C16S C15S 107.2(7)
O4S C16S H16A 110.3
C15S C16S H16A 110.3
O4S C16S H16B 110.3
C15S C16S H16B 110.3
H16A C16S H16B 108.5
C16X O4X C13X 107.9(6)
O4X C13X C14X 106.1(8)
O4X C13X H13C 110.5
C14X C13X H13C 110.5
O4X C13X H13D 110.5
C14X C13X H13D 110.5
H13C C13X H13D 108.7
C15X C14X C13X 106.6(9)
C15X C14X H14C 110.4
C13X C14X H14C 110.4
C15X C14X H14D 110.4
C13X C14X H14D 110.4
H14C C14X H14D 108.6
C14X C15X C16X 103.5(9)
C14X C15X H15C 111.1
C16X C15X H15C 111.1
C14X C15X H15D 111.1
C16X C15X H15D 111.1
H15C C15X H15D 109.0
O4X C16X C15X 108.8(8)
O4X C16X H16C 109.9
C15X C16X H16C 109.9
O4X C16X H16D 109.9
C15X C16X H16D 109.9
H16C C16X H16D 108.3

loop_
_geom_bond_atom_site_label_1
_geom_bond_atom_site_label_2
_geom_bond_distance
Fe1A C11A 1.769(8)
Fe1A C11C 1.772(10)
Fe1A C12A 1.899(7)
Fe1A N1A 1.998(5)
Fe1A P1A 2.245(2)
Fe1A P2A 2.277(2)
Fe1A Br1A 2.4732(14)
Fe1A Br1C 2.488(5)
C11A O1A 1.126(11)
C11C O1C 1.128(12)
P1A C21A 1.816(7)
P1A C4A 1.826(6)
P1A C31A 1.829(6)
P2A C1A 1.840(7)
P2A C41A 1.841(6)
P2A C51A 1.845(9)
P2A C51C 1.882(10)
O2A C12A 1.044(8)
N1A C2A 1.286(8)
N1A C3A 1.511(7)
C1A C2A 1.486(10)
C1A H1AA 0.9900
C1A H1AB 0.9900
C2A H2AA 0.9500
C3A C4A 1.522(8)
C3A C5A 1.525(7)
C3A H3AA 1.0000
C4A H4AA 0.9900
C4A H4AB 0.9900
C5A C6A 1.368(9)
C5A C10A 1.405(10)
C6A C7A 1.394(12)
C6A H6AA 0.9500
C7A C8A 1.397(17)
C7A H7AA 0.9500
C8A C9A 1.332(15)
C8A H8AA 0.9500
C9A C10A 1.384(10)
C9A H9AA 0.9500
C10A H10A 0.9500
C21A C26A 1.384(10)
C21A C22A 1.390(10)
C22A C23A 1.395(11)
C22A H22A 0.9500
C23A C24A 1.384(12)
C23A H23A 0.9500
C24A C25A 1.369(12)
C24A H24A 0.9500
C25A C26A 1.393(10)
C25A H25A 0.9500
C26A H26A 0.9500
C31A C36A 1.354(10)
C31A C32A 1.385(10)
C32A C33A 1.375(10)
C32A H32A 0.9500
C33A C34A 1.367(11)
C33A H33A 0.9500
C34A C35A 1.381(11)
C34A H34A 0.9500
C35A C36A 1.394(10)
C35A H35A 0.9500
C36A H36A 0.9500
C41A C42A 1.508(5)
C41A C46A 1.513(5)
C41A H41A 1.0000
C42A C43A 1.512(6)
C42A H42A 0.9900
C42A H42B 0.9900
C43A C44A 1.504(6)
C43A H43A 0.9900
C43A H43B 0.9900
C44A C45A 1.482(7)
C44A H44A 0.9900
C44A H44B 0.9900
C45A C46A 1.523(6)
C45A H45A 0.9900
C45A H45B 0.9900
C46A H46A 0.9900
C46A H46B 0.9900
C51A C52A 1.515(6)
C51A C56A 1.523(6)
C51A H51A 1.0000
C52A C53A 1.517(7)
C52A H52A 0.9900
C52A H52B 0.9900
C53A C54A 1.511(7)
C53A H53A 0.9900
C53A H53B 0.9900
C54A C55A 1.491(7)
C54A H54A 0.9900
C54A H54B 0.9900
C55A C56A 1.530(7)
C55A H55A 0.9900
C55A H55B 0.9900
C56A H56A 0.9900
C56A H56B 0.9900
C51C C52C 1.516(6)
C51C C56C 1.516(6)
C51C H51B 1.0000
C52C C53C 1.507(6)
C52C H52C 0.9900
C52C H52D 0.9900
C53C C54C 1.507(7)
C53C H53C 0.9900
C53C H53D 0.9900
C54C C55C 1.488(8)
C54C H54C 0.9900
C54C H54D 0.9900
C55C C56C 1.526(7)
C55C H55C 0.9900
C55C H55D 0.9900
C56C H56C 0.9900
C56C H56D 0.9900
Fe1B C12B 1.829(7)
Fe1B C11B 1.833(6)
Fe1B N1B 1.990(5)
Fe1B P1B 2.268(2)
Fe1B P2B 2.279(2)
Fe1B Br1B 2.4674(12)
P1B C4B 1.822(7)
P1B C21B 1.825(7)
P1B C31B 1.826(7)
P2B C41B 1.834(9)
P2B C1B 1.843(7)
P2B C51D 1.849(15)
P2B C51B 1.854(6)
P2B C41D 1.909(12)
O1B C11B 1.140(8)
O2B C12B 1.126(8)
N1B C2B 1.277(8)
N1B C3B 1.510(7)
C1B C2B 1.467(9)
C1B H1BA 0.9900
C1B H1BB 0.9900
C2B H2BA 0.9500
C3B C5B 1.518(8)
C3B C4B 1.522(8)
C3B H3BA 1.0000
C4B H4BA 0.9900
C4B H4BB 0.9900
C5B C10B 1.372(10)
C5B C6B 1.404(9)
C6B C7B 1.344(10)
C6B H6BA 0.9500
C7B C8B 1.391(12)
C7B H7BA 0.9500
C8B C9B 1.386(13)
C8B H8BA 0.9500
C9B C10B 1.388(11)
C9B H9BA 0.9500
C10B H10B 0.9500
C21B C22B 1.372(11)
C21B C26B 1.415(11)
C22B C23B 1.414(11)
C22B H22B 0.9500
C23B C24B 1.353(13)
C23B H23B 0.9500
C24B C25B 1.360(12)
C24B H24B 0.9500
C25B C26B 1.383(11)
C25B H25B 0.9500
C26B H26B 0.9500
C31B C32B 1.369(10)
C31B C36B 1.391(10)
C32B C33B 1.393(11)
C32B H32B 0.9500
C33B C34B 1.345(13)
C33B H33B 0.9500
C34B C35B 1.360(12)
C34B H34B 0.9500
C35B C36B 1.392(11)
C35B H35B 0.9500
C36B H36B 0.9500
C41B C46B 1.515(6)
C41B C42B 1.518(6)
C41B H41B 1.0000
C42B C43B 1.514(6)
C42B H42C 0.9900
C42B H42D 0.9900
C43B C44B 1.510(7)
C43B H43C 0.9900
C43B H43D 0.9900
C44B C45B 1.493(7)
C44B H44C 0.9900
C44B H44D 0.9900
C45B C46B 1.527(6)
C45B H45C 0.9900
C45B H45D 0.9900
C46B H46C 0.9900
C46B H46D 0.9900
C41D C42D 1.510(6)
C41D C46D 1.515(6)
C41D H41C 1.0000
C42D C43D 1.512(7)
C42D H42E 0.9900
C42D H42F 0.9900
C43D C44D 1.510(7)
C43D H43E 0.9900
C43D H43F 0.9900
C44D C45D 1.490(8)
C44D H44E 0.9900
C44D H44F 0.9900
C45D C46D 1.529(7)
C45D H45E 0.9900
C45D H45F 0.9900
C46D H46E 0.9900
C46D H46F 0.9900
C51B C52B 1.520(5)
C51B C56B 1.521(6)
C51B H51C 1.0000
C52B C53B 1.522(6)
C52B H52E 0.9900
C52B H52F 0.9900
C53B C54B 1.515(7)
C53B H53E 0.9900
C53B H53F 0.9900
C54B C55B 1.497(7)
C54B H54E 0.9900
C54B H54F 0.9900
C55B C56B 1.529(6)
C55B H55E 0.9900
C55B H55F 0.9900
C56B H56E 0.9900
C56B H56F 0.9900
C51D C56D 1.516(7)
C51D C52D 1.519(6)
C51D H51D 1.0000
C52D C53D 1.519(7)
C52D H52G 0.9900
C52D H52H 0.9900
C53D C54D 1.509(8)
C53D H53G 0.9900
C53D H53H 0.9900
C54D C55D 1.486(8)
C54D H54G 0.9900
C54D H54H 0.9900
C55D C56D 1.521(7)
C55D H55G 0.9900
C55D H55H 0.9900
C56D H56G 0.9900
C56D H56H 0.9900
F1 B1 1.387(10)
F2 B1 1.363(11)
F3 B1 1.372(10)
F4 B1 1.413(10)
F1A B1A 1.393(10)
F2A B1A 1.368(10)
F3A B1A 1.371(10)
F4A B1A 1.365(10)
F5 B2 1.385(10)
F6 B2 1.374(10)
F7 B2 1.378(10)
F8 B2 1.373(9)
F5A B2A 1.373(11)
F6A B2A 1.381(11)
F7A B2A 1.407(11)
F8A B2A 1.374(11)
O1S C4S 1.420(10)
O1S C1S 1.437(9)
C1S C2S 1.497(11)
C1S H1SA 0.9900
C1S H1SB 0.9900
C2S C3S 1.442(10)
C2S H2SA 0.9900
C2S H2SB 0.9900
C3S C4S 1.490(11)
C3S H3SA 0.9900
C3S H3SB 0.9900
C4S H4SA 0.9900
C4S H4SB 0.9900
O2S C8S 1.344(17)
O2S C5S 1.475(17)
C5S C6S 1.473(15)
C5S H5SA 0.9900
C5S H5SB 0.9900
C6S C7S 1.424(15)
C6S H6SA 0.9900
C6S H6SB 0.9900
C7S C8S 1.454(17)
C7S H7SA 0.9900
C7S H7SB 0.9900
C8S H8SA 0.9900
C8S H8SB 0.9900
O3S C12S 1.422(10)
O3S C9S 1.435(10)
C9S C10S 1.499(11)
C9S H9SA 0.9900
C9S H9SB 0.9900
C10S C11S 1.439(10)
C10S H10C 0.9900
C10S H10D 0.9900
C11S C12S 1.486(11)
C11S H11A 0.9900
C11S H11B 0.9900
C12S H12A 0.9900
C12S H12B 0.9900
O3X C12X 1.432(10)
O3X C9X 1.437(10)
C9X C10X 1.498(11)
C9X H9XA 0.9900
C9X H9XB 0.9900
C10X C11X 1.440(10)
C10X H10E 0.9900
C10X H10F 0.9900
C11X C12X 1.494(11)
C11X H11C 0.9900
C11X H11D 0.9900
C12X H12C 0.9900
C12X H12D 0.9900
O4S C16S 1.423(10)
O4S C13S 1.435(9)
C13S C14S 1.495(11)
C13S H13A 0.9900
C13S H13B 0.9900
C14S C15S 1.437(10)
C14S H14A 0.9900
C14S H14B 0.9900
C15S C16S 1.493(11)
C15S H15A 0.9900
C15S H15B 0.9900
C16S H16A 0.9900
C16S H16B 0.9900
O4X C16X 1.423(10)
O4X C13X 1.434(10)
C13X C14X 1.499(11)
C13X H13C 0.9900
C13X H13D 0.9900
C14X C15X 1.438(10)
C14X H14C 0.9900
C14X H14D 0.9900
C15X C16X 1.487(11)
C15X H15C 0.9900
C15X H15D 0.9900
C16X H16C 0.9900
C16X H16D 0.9900
